data_7046680
loop_
_publ_author_name
'Rock, Christopher L.'
'Groy, Thomas L.'
'Trovitch, Ryan J.'

_publ_section_title
;
 Carbonyl and ester C-O bond hydrosilylation using \k<sup>4</sup>-diimine
 nickel catalysts.
;
_journal_issue 26
_journal_name_full 'Dalton transactions (Cambridge, England : 2003)'
_journal_page_first 8807
_journal_page_last 8816
_journal_paper_doi 10.1039/c8dt01857j
_journal_volume 47
_journal_year 2018
_chemical_formula_moiety 'C22 H46 N2 Ni P2'
_chemical_formula_sum 'C22 H46 N2 Ni P2'
_chemical_formula_weight 459.26
_chemical_name_common iPr2PPrDINi
_space_group_crystal_system triclinic
_space_group_IT_number 2
_space_group_name_Hall '-P 1'
_space_group_name_H-M_alt 'P -1'
_symmetry_space_group_name_Hall '-P 1'
_symmetry_space_group_name_H-M 'P -1'
_atom_sites_solution_hydrogens geom
_atom_sites_solution_primary direct
_atom_sites_solution_secondary difmap
_audit_update_record
;
2017-11-17 deposited with the CCDC.
2018-06-14 downloaded from the CCDC.
;
_cell_angle_alpha 94.4200(10)
_cell_angle_beta 100.1970(10)
_cell_angle_gamma 115.7230(10)
_cell_formula_units_Z 2
_cell_length_a 9.0477(5)
_cell_length_b 10.1518(6)
_cell_length_c 15.4698(9)
_cell_measurement_reflns_used 4465
_cell_measurement_temperature 123.(2)
_cell_measurement_theta_max 25.0714
_cell_measurement_theta_min 2.4274
_cell_volume 1240.76(12)
_computing_cell_refinement 'SAINT V8.32B (Bruker AXS Inc., 2013)'
_computing_data_collection 'Bruker Instrument Service v2010.9.0.0'
_computing_data_reduction 'SAINT V8.32B (Bruker AXS Inc., 2013)'
_computing_molecular_graphics 'XShell ver. 6.3.1 (Bruker AXS, 2004)'
_computing_publication_material 'Bruker APEX2 v2013.6-2 (Bruker-AXS, 2013)'
_computing_structure_refinement 'SHELXL-2013 (Sheldrick, 2013)'
_computing_structure_solution 'SHELXS-2013 (Sheldrick, 2013)'
_diffrn_ambient_temperature 123.(2)
_diffrn_detector_area_resol_mean 8.3330
_diffrn_measured_fraction_theta_full 1.000
_diffrn_measured_fraction_theta_max 1.000
_diffrn_measurement_device_type 'Bruker Smart APEX'
_diffrn_measurement_method '\w and \f scans'
_diffrn_radiation_monochromator graphite
_diffrn_radiation_type MoK\a
_diffrn_radiation_wavelength 0.71073
_diffrn_reflns_av_R_equivalents 0.0312
_diffrn_reflns_limit_h_max 10
_diffrn_reflns_limit_h_min -10
_diffrn_reflns_limit_k_max 12
_diffrn_reflns_limit_k_min -12
_diffrn_reflns_limit_l_max 18
_diffrn_reflns_limit_l_min -18
_diffrn_reflns_number 10079
_diffrn_reflns_theta_full 25.00
_diffrn_reflns_theta_max 25.00
_diffrn_reflns_theta_min 2.26
_diffrn_source 'fine-focus sealed tube'
_diffrn_source_type 'sealed tube'
_exptl_absorpt_coefficient_mu 0.921
_exptl_absorpt_correction_T_max 0.91
_exptl_absorpt_correction_T_min 0.80
_exptl_absorpt_correction_type multi-scan
_exptl_absorpt_process_details 'SADABS V2012/1 (Bruker AXS Inc.)'
_exptl_crystal_colour 'clear dark red-orange'
_exptl_crystal_density_diffrn 1.229
_exptl_crystal_density_method 'not measured'
_exptl_crystal_description plate
_exptl_crystal_F_000 500
_exptl_crystal_size_max 0.253
_exptl_crystal_size_mid 0.182
_exptl_crystal_size_min 0.104
_refine_diff_density_max 0.859
_refine_diff_density_min -0.246
_refine_ls_extinction_method none
_refine_ls_goodness_of_fit_ref 1.070
_refine_ls_hydrogen_treatment constr
_refine_ls_matrix_type full
_refine_ls_number_parameters 254
_refine_ls_number_reflns 4368
_refine_ls_number_restraints 0
_refine_ls_restrained_S_all 1.070
_refine_ls_R_factor_all 0.0462
_refine_ls_R_factor_gt 0.0416
_refine_ls_shift/su_max 0.000
_refine_ls_shift/su_mean 0.000
_refine_ls_structure_factor_coef Fsqd
_refine_ls_weighting_details 'w=1/[\s^2^(Fo^2^)+(0.0641P)^2^+0.0916P] where P=(Fo^2^+2Fc^2^)/3'
_refine_ls_weighting_scheme calc
_refine_ls_wR_factor_gt 0.1037
_refine_ls_wR_factor_ref 0.1071
_reflns_number_gt 3867
_reflns_number_total 4368
_reflns_threshold_expression 'I > 2\s(I)'
_cod_data_source_file c8dt01857j2.cif
_cod_data_source_block iPr2PPrDINi
_cod_depositor_comments 'Adding full bibliography for 7046680--7046681.cif.'
_cod_database_code 7046680

loop_
_space_group_symop_operation_xyz
'x, y, z'
'-x, -y, -z'

loop_
_atom_site_type_symbol
_atom_site_label
_atom_site_fract_x
_atom_site_fract_y
_atom_site_fract_z
_atom_site_U_iso_or_equiv
_atom_site_adp_type
_atom_site_calc_flag
_atom_site_refinement_flags_adp
_atom_site_refinement_flags_posn
_atom_site_occupancy
Ni Ni1 0.29774(4) 0.24812(3) 0.22771(2) 0.01743(12) Uani d . . 1
P P1 0.24222(8) 0.05990(7) 0.29393(4) 0.01874(17) Uani d . . 1
P P2 0.18737(8) 0.38645(7) 0.26710(4) 0.01921(17) Uani d . . 1
N N1 0.2931(3) 0.1538(2) 0.11312(13) 0.0206(5) Uani d . . 1
N N2 0.4982(3) 0.4067(2) 0.20723(14) 0.0211(5) Uani d . . 1
C C1 0.4462(4) 0.1794(3) -0.00902(18) 0.0322(7) Uani d . . 1
H H1A 0.476 0.0985 -0.0004 0.048 Uiso calc U R 1
H H1B 0.5373 0.2597 -0.0274 0.048 Uiso calc U R 1
H H1C 0.3416 0.1424 -0.0553 0.048 Uiso calc U R 1
C C2 0.4215(3) 0.2372(3) 0.07721(17) 0.0232(6) Uani d . . 1
C C3 0.5274(3) 0.3826(3) 0.12628(17) 0.0235(6) Uani d . . 1
C C4 0.6637(4) 0.5004(3) 0.0924(2) 0.0332(7) Uani d . . 1
H H4A 0.6301 0.5771 0.0776 0.05 Uiso calc U R 1
H H4B 0.6804 0.4555 0.039 0.05 Uiso calc U R 1
H H4C 0.7692 0.5452 0.1387 0.05 Uiso calc U R 1
C C5 0.1944(3) -0.0028(3) 0.07098(17) 0.0266(6) Uani d . . 1
H H5A 0.273 -0.0449 0.0647 0.032 Uiso calc U R 1
H H5B 0.1317 -0.0086 0.0103 0.032 Uiso calc U R 1
C C6 0.0700(3) -0.0973(3) 0.12175(17) 0.0268(6) Uani d . . 1
H H6A -0.0015 -0.1972 0.0852 0.032 Uiso calc U R 1
H H6B -0.0047 -0.0523 0.1314 0.032 Uiso calc U R 1
C C7 0.1560(3) -0.1131(3) 0.21209(18) 0.0276(6) Uani d . . 1
H H7A 0.2485 -0.1371 0.2047 0.033 Uiso calc U R 1
H H7B 0.0732 -0.1959 0.2347 0.033 Uiso calc U R 1
C C8 0.0880(3) 0.0079(3) 0.36599(19) 0.0293(6) Uani d . . 1
H H8 0.1178 0.0997 0.4086 0.035 Uiso calc U R 1
C C9 -0.0899(4) -0.0410(3) 0.3089(2) 0.0401(8) Uani d . . 1
H H9A -0.1291 -0.1374 0.2713 0.06 Uiso calc U R 1
H H9B -0.0873 0.0327 0.2711 0.06 Uiso calc U R 1
H H9C -0.1669 -0.0496 0.3478 0.06 Uiso calc U R 1
C C10 0.0851(5) -0.1116(4) 0.4219(2) 0.0465(9) Uani d . . 1
H H10A -0.0027 -0.1332 0.4554 0.07 Uiso calc U R 1
H H10B 0.1951 -0.0755 0.4635 0.07 Uiso calc U R 1
H H10C 0.0611 -0.2022 0.3823 0.07 Uiso calc U R 1
C C11 0.4315(3) 0.0599(3) 0.36446(18) 0.0278(6) Uani d . . 1
H H11 0.3992 -0.0393 0.383 0.033 Uiso calc U R 1
C C12 0.5662(4) 0.0898(4) 0.3109(2) 0.0400(8) Uani d . . 1
H H12A 0.5921 0.1835 0.2889 0.06 Uiso calc U R 1
H H12B 0.524 0.0086 0.2603 0.06 Uiso calc U R 1
H H12C 0.6686 0.0964 0.3492 0.06 Uiso calc U R 1
C C13 0.5011(4) 0.1793(4) 0.4471(2) 0.0425(8) Uani d . . 1
H H13A 0.6055 0.1838 0.4817 0.064 Uiso calc U R 1
H H13B 0.4179 0.1555 0.4837 0.064 Uiso calc U R 1
H H13C 0.5249 0.2756 0.4291 0.064 Uiso calc U R 1
C C14 0.5955(3) 0.5591(3) 0.25686(18) 0.0282(6) Uani d . . 1
H H14A 0.5983 0.629 0.2152 0.034 Uiso calc U R 1
H H14B 0.7131 0.5777 0.2807 0.034 Uiso calc U R 1
C C15 0.5256(3) 0.5912(3) 0.33324(18) 0.0290(6) Uani d . . 1
H H15A 0.604 0.6918 0.3673 0.035 Uiso calc U R 1
H H15B 0.5182 0.5191 0.3739 0.035 Uiso calc U R 1
C C16 0.3511(3) 0.5820(3) 0.30109(18) 0.0272(6) Uani d . . 1
H H16A 0.3511 0.6348 0.2499 0.033 Uiso calc U R 1
H H16B 0.3247 0.6314 0.3496 0.033 Uiso calc U R 1
C C17 0.0776(3) 0.3639(3) 0.36000(17) 0.0242(6) Uani d . . 1
H H17 -0.0061 0.2568 0.3512 0.029 Uiso calc U R 1
C C18 -0.0199(4) 0.4548(3) 0.3650(2) 0.0358(7) Uani d . . 1
H H18A -0.0701 0.4383 0.4168 0.054 Uiso calc U R 1
H H18B -0.1093 0.4237 0.3105 0.054 Uiso calc U R 1
H H18C 0.0575 0.5605 0.3709 0.054 Uiso calc U R 1
C C19 0.2039(4) 0.3989(3) 0.44902(17) 0.0298(6) Uani d . . 1
H H19A 0.2774 0.5062 0.4644 0.045 Uiso calc U R 1
H H19B 0.2725 0.3472 0.4439 0.045 Uiso calc U R 1
H H19C 0.1427 0.3657 0.4958 0.045 Uiso calc U R 1
C C20 0.0373(4) 0.3967(3) 0.17203(18) 0.0303(7) Uani d . . 1
H H20 0.0111 0.4795 0.19 0.036 Uiso calc U R 1
C C21 -0.1259(4) 0.2516(3) 0.1471(2) 0.0379(7) Uani d . . 1
H H21A -0.2015 0.2561 0.0949 0.057 Uiso calc U R 1
H H21B -0.1807 0.2363 0.1973 0.057 Uiso calc U R 1
H H21C -0.1004 0.169 0.1332 0.057 Uiso calc U R 1
C C22 0.1191(4) 0.4287(4) 0.09272(19) 0.0417(8) Uani d . . 1
H H22A 0.1538 0.3524 0.0779 0.063 Uiso calc U R 1
H H22B 0.2182 0.5264 0.1082 0.063 Uiso calc U R 1
H H22C 0.0377 0.4277 0.0413 0.063 Uiso calc U R 1

loop_
_atom_site_aniso_label
_atom_site_aniso_U_11
_atom_site_aniso_U_22
_atom_site_aniso_U_33
_atom_site_aniso_U_12
_atom_site_aniso_U_13
_atom_site_aniso_U_23
Ni1 0.01751(19) 0.0172(2) 0.01834(19) 0.00840(15) 0.00388(13) 0.00510(13)
P1 0.0188(3) 0.0178(3) 0.0214(3) 0.0090(3) 0.0058(3) 0.0062(3)
P2 0.0211(4) 0.0186(3) 0.0187(3) 0.0100(3) 0.0042(3) 0.0033(3)
N1 0.0205(11) 0.0244(11) 0.0190(11) 0.0133(10) 0.0013(9) 0.0035(9)
N2 0.0172(11) 0.0211(11) 0.0248(12) 0.0083(9) 0.0035(9) 0.0079(9)
C1 0.0358(16) 0.0413(17) 0.0302(15) 0.0240(14) 0.0143(13) 0.0105(13)
C2 0.0255(14) 0.0335(15) 0.0208(13) 0.0216(13) 0.0065(11) 0.0096(11)
C3 0.0212(14) 0.0272(14) 0.0282(14) 0.0139(12) 0.0092(11) 0.0138(12)
C4 0.0307(16) 0.0396(17) 0.0379(17) 0.0184(14) 0.0167(13) 0.0187(14)
C5 0.0282(15) 0.0297(15) 0.0237(14) 0.0172(13) 0.0013(12) -0.0001(12)
C6 0.0248(14) 0.0223(14) 0.0267(14) 0.0086(12) -0.0009(12) -0.0034(11)
C7 0.0307(15) 0.0197(14) 0.0315(15) 0.0115(12) 0.0059(12) 0.0032(12)
C8 0.0335(16) 0.0231(14) 0.0422(17) 0.0154(13) 0.0246(14) 0.0150(13)
C9 0.0255(16) 0.0219(15) 0.074(2) 0.0080(13) 0.0215(16) 0.0092(15)
C10 0.067(2) 0.0380(18) 0.057(2) 0.0303(17) 0.0421(19) 0.0307(16)
C11 0.0303(15) 0.0294(15) 0.0285(15) 0.0179(13) 0.0047(12) 0.0109(12)
C12 0.0253(16) 0.0481(19) 0.053(2) 0.0226(15) 0.0088(14) 0.0119(16)
C13 0.0472(19) 0.0452(19) 0.0341(17) 0.0281(16) -0.0102(15) 0.0022(15)
C14 0.0228(14) 0.0249(14) 0.0318(15) 0.0068(12) 0.0028(12) 0.0103(12)
C15 0.0296(15) 0.0208(14) 0.0284(15) 0.0046(12) 0.0050(12) 0.0048(12)
C16 0.0331(16) 0.0189(14) 0.0288(15) 0.0101(12) 0.0095(12) 0.0051(11)
C17 0.0257(14) 0.0194(13) 0.0289(14) 0.0099(11) 0.0110(12) 0.0040(11)
C18 0.0396(17) 0.0328(16) 0.0409(17) 0.0211(14) 0.0133(14) 0.0010(13)
C19 0.0407(17) 0.0293(15) 0.0207(14) 0.0161(13) 0.0104(13) 0.0038(12)
C20 0.0391(17) 0.0358(16) 0.0259(14) 0.0291(14) -0.0003(13) 0.0025(12)
C21 0.0331(17) 0.0444(18) 0.0356(17) 0.0250(15) -0.0072(14) -0.0065(14)
C22 0.063(2) 0.051(2) 0.0250(15) 0.0379(18) 0.0075(15) 0.0150(14)

loop_
_atom_type_symbol
_atom_type_description
_atom_type_scat_dispersion_real
_atom_type_scat_dispersion_imag
_atom_type_scat_source
C C 0.0033 0.0016 'International Tables Vol C Tables 4.2.6.8 and 6.1.1.4'
H H 0.0000 0.0000 'International Tables Vol C Tables 4.2.6.8 and 6.1.1.4'
N N 0.0061 0.0033 'International Tables Vol C Tables 4.2.6.8 and 6.1.1.4'
P P 0.1023 0.0942 'International Tables Vol C Tables 4.2.6.8 and 6.1.1.4'
Ni Ni 0.3393 1.1124 'International Tables Vol C Tables 4.2.6.8 and 6.1.1.4'

loop_
_geom_angle_atom_site_label_1
_geom_angle_atom_site_label_2
_geom_angle_atom_site_label_3
_geom_angle
N2 Ni1 N1 82.46(9)
N2 Ni1 P1 136.15(6)
N1 Ni1 P1 97.54(7)
N2 Ni1 P2 96.12(6)
N1 Ni1 P2 133.06(6)
P1 Ni1 P2 113.80(3)
C7 P1 C11 102.27(12)
C7 P1 C8 101.69(13)
C11 P1 C8 103.44(13)
C7 P1 Ni1 110.71(9)
C11 P1 Ni1 114.01(9)
C8 P1 Ni1 122.31(9)
C16 P2 C20 102.47(13)
C16 P2 C17 101.08(12)
C20 P2 C17 103.87(12)
C16 P2 Ni1 110.10(9)
C20 P2 Ni1 112.30(9)
C17 P2 Ni1 124.45(9)
C2 N1 C5 116.1(2)
C2 N1 Ni1 113.92(17)
C5 N1 Ni1 128.48(17)
C3 N2 C14 116.0(2)
C3 N2 Ni1 113.90(17)
C14 N2 Ni1 128.30(17)
C2 C1 H1A 109.5
C2 C1 H1B 109.5
H1A C1 H1B 109.5
C2 C1 H1C 109.5
H1A C1 H1C 109.5
H1B C1 H1C 109.5
N1 C2 C3 114.6(2)
N1 C2 C1 121.9(2)
C3 C2 C1 123.5(2)
N2 C3 C2 114.4(2)
N2 C3 C4 122.3(2)
C2 C3 C4 123.3(2)
C3 C4 H4A 109.5
C3 C4 H4B 109.5
H4A C4 H4B 109.5
C3 C4 H4C 109.5
H4A C4 H4C 109.5
H4B C4 H4C 109.5
N1 C5 C6 114.2(2)
N1 C5 H5A 108.7
C6 C5 H5A 108.7
N1 C5 H5B 108.7
C6 C5 H5B 108.7
H5A C5 H5B 107.6
C5 C6 C7 113.0(2)
C5 C6 H6A 109.0
C7 C6 H6A 109.0
C5 C6 H6B 109.0
C7 C6 H6B 109.0
H6A C6 H6B 107.8
C6 C7 P1 111.04(18)
C6 C7 H7A 109.4
P1 C7 H7A 109.4
C6 C7 H7B 109.4
P1 C7 H7B 109.4
H7A C7 H7B 108.0
C9 C8 C10 109.3(2)
C9 C8 P1 109.6(2)
C10 C8 P1 116.0(2)
C9 C8 H8 107.2
C10 C8 H8 107.2
P1 C8 H8 107.2
C8 C9 H9A 109.5
C8 C9 H9B 109.5
H9A C9 H9B 109.5
C8 C9 H9C 109.5
H9A C9 H9C 109.5
H9B C9 H9C 109.5
C8 C10 H10A 109.5
C8 C10 H10B 109.5
H10A C10 H10B 109.5
C8 C10 H10C 109.5
H10A C10 H10C 109.5
H10B C10 H10C 109.5
C13 C11 C12 109.7(3)
C13 C11 P1 109.86(19)
C12 C11 P1 109.44(19)
C13 C11 H11 109.3
C12 C11 H11 109.3
P1 C11 H11 109.3
C11 C12 H12A 109.5
C11 C12 H12B 109.5
H12A C12 H12B 109.5
C11 C12 H12C 109.5
H12A C12 H12C 109.5
H12B C12 H12C 109.5
C11 C13 H13A 109.5
C11 C13 H13B 109.5
H13A C13 H13B 109.5
C11 C13 H13C 109.5
H13A C13 H13C 109.5
H13B C13 H13C 109.5
N2 C14 C15 113.8(2)
N2 C14 H14A 108.8
C15 C14 H14A 108.8
N2 C14 H14B 108.8
C15 C14 H14B 108.8
H14A C14 H14B 107.7
C14 C15 C16 112.2(2)
C14 C15 H15A 109.2
C16 C15 H15A 109.2
C14 C15 H15B 109.2
C16 C15 H15B 109.2
H15A C15 H15B 107.9
C15 C16 P2 110.89(18)
C15 C16 H16A 109.5
P2 C16 H16A 109.5
C15 C16 H16B 109.5
P2 C16 H16B 109.5
H16A C16 H16B 108.0
C19 C17 C18 109.8(2)
C19 C17 P2 109.83(18)
C18 C17 P2 115.35(19)
C19 C17 H17 107.2
C18 C17 H17 107.2
P2 C17 H17 107.2
C17 C18 H18A 109.5
C17 C18 H18B 109.5
H18A C18 H18B 109.5
C17 C18 H18C 109.5
H18A C18 H18C 109.5
H18B C18 H18C 109.5
C17 C19 H19A 109.5
C17 C19 H19B 109.5
H19A C19 H19B 109.5
C17 C19 H19C 109.5
H19A C19 H19C 109.5
H19B C19 H19C 109.5
C21 C20 C22 110.6(2)
C21 C20 P2 110.15(19)
C22 C20 P2 109.2(2)
C21 C20 H20 109.0
C22 C20 H20 109.0
P2 C20 H20 109.0
C20 C21 H21A 109.5
C20 C21 H21B 109.5
H21A C21 H21B 109.5
C20 C21 H21C 109.5
H21A C21 H21C 109.5
H21B C21 H21C 109.5
C20 C22 H22A 109.5
C20 C22 H22B 109.5
H22A C22 H22B 109.5
C20 C22 H22C 109.5
H22A C22 H22C 109.5
H22B C22 H22C 109.5

loop_
_geom_bond_atom_site_label_1
_geom_bond_atom_site_label_2
_geom_bond_distance
Ni1 N2 1.931(2)
Ni1 N1 1.933(2)
Ni1 P1 2.1455(7)
Ni1 P2 2.1544(7)
P1 C7 1.848(3)
P1 C11 1.861(3)
P1 C8 1.863(3)
P2 C16 1.850(3)
P2 C20 1.859(3)
P2 C17 1.861(3)
N1 C2 1.350(3)
N1 C5 1.467(3)
N2 C3 1.350(3)
N2 C14 1.468(3)
C1 C2 1.508(4)
C1 H1A 0.98
C1 H1B 0.98
C1 H1C 0.98
C2 C3 1.420(4)
C3 C4 1.506(4)
C4 H4A 0.98
C4 H4B 0.98
C4 H4C 0.98
C5 C6 1.515(4)
C5 H5A 0.99
C5 H5B 0.99
C6 C7 1.530(4)
C6 H6A 0.99
C6 H6B 0.99
C7 H7A 0.99
C7 H7B 0.99
C8 C9 1.534(4)
C8 C10 1.537(4)
C8 H8 1.0
C9 H9A 0.98
C9 H9B 0.98
C9 H9C 0.98
C10 H10A 0.98
C10 H10B 0.98
C10 H10C 0.98
C11 C13 1.521(4)
C11 C12 1.529(4)
C11 H11 1.0
C12 H12A 0.98
C12 H12B 0.98
C12 H12C 0.98
C13 H13A 0.98
C13 H13B 0.98
C13 H13C 0.98
C14 C15 1.512(4)
C14 H14A 0.99
C14 H14B 0.99
C15 C16 1.528(4)
C15 H15A 0.99
C15 H15B 0.99
C16 H16A 0.99
C16 H16B 0.99
C17 C19 1.531(4)
C17 C18 1.536(4)
C17 H17 1.0
C18 H18A 0.98
C18 H18B 0.98
C18 H18C 0.98
C19 H19A 0.98
C19 H19B 0.98
C19 H19C 0.98
C20 C21 1.523(4)
C20 C22 1.527(4)
C20 H20 1.0
C21 H21A 0.98
C21 H21B 0.98
C21 H21C 0.98
C22 H22A 0.98
C22 H22B 0.98
C22 H22C 0.98

loop_
_geom_torsion_atom_site_label_1
_geom_torsion_atom_site_label_2
_geom_torsion_atom_site_label_3
_geom_torsion_atom_site_label_4
_geom_torsion
C5 N1 C2 C3 -172.3(2)
Ni1 N1 C2 C3 -5.0(3)
C5 N1 C2 C1 8.8(3)
Ni1 N1 C2 C1 176.04(18)
C14 N2 C3 C2 -175.1(2)
Ni1 N2 C3 C2 -9.2(3)
C14 N2 C3 C4 6.0(3)
Ni1 N2 C3 C4 171.94(19)
N1 C2 C3 N2 9.4(3)
C1 C2 C3 N2 -171.7(2)
N1 C2 C3 C4 -171.8(2)
C1 C2 C3 C4 7.1(4)
C2 N1 C5 C6 170.9(2)
Ni1 N1 C5 C6 5.9(3)
N1 C5 C6 C7 -66.2(3)
C5 C6 C7 P1 74.4(3)
C11 P1 C7 C6 -147.85(19)
C8 P1 C7 C6 105.4(2)
Ni1 P1 C7 C6 -26.0(2)
C7 P1 C8 C9 -57.8(2)
C11 P1 C8 C9 -163.59(19)
Ni1 P1 C8 C9 66.2(2)
C7 P1 C8 C10 66.6(3)
C11 P1 C8 C10 -39.2(3)
Ni1 P1 C8 C10 -169.4(2)
C7 P1 C11 C13 -169.1(2)
C8 P1 C11 C13 -63.7(2)
Ni1 P1 C11 C13 71.4(2)
C7 P1 C11 C12 70.4(2)
C8 P1 C11 C12 175.8(2)
Ni1 P1 C11 C12 -49.1(2)
C3 N2 C14 C15 163.6(2)
Ni1 N2 C14 C15 0.1(3)
N2 C14 C15 C16 -64.9(3)
C14 C15 C16 P2 75.7(2)
C20 P2 C16 C15 -145.11(19)
C17 P2 C16 C15 107.8(2)
Ni1 P2 C16 C15 -25.5(2)
C16 P2 C17 C19 -57.6(2)
C20 P2 C17 C19 -163.55(18)
Ni1 P2 C17 C19 66.4(2)
C16 P2 C17 C18 67.1(2)
C20 P2 C17 C18 -38.9(2)
Ni1 P2 C17 C18 -168.89(16)
C16 P2 C20 C21 -168.1(2)
C17 P2 C20 C21 -63.2(2)
Ni1 P2 C20 C21 73.8(2)
C16 P2 C20 C22 70.3(2)
C17 P2 C20 C22 175.2(2)
Ni1 P2 C20 C22 -47.8(2)
